data_7711573
loop_
_publ_author_name
'Rojales, Katherine'
'Masilamani, Tamizmani'
'Bartholome, Tyler A.'
'Martin, Caleb Daniel'

_publ_section_title
;
 Assessing the Donor Ability of Boratabenzene and 9-Borataphenanthrene
 Anions through Metal Complexes with Carbonyl Ligands
;
_journal_name_full 'Dalton Transactions'
_journal_paper_doi 10.1039/D2DT02795J
_journal_year 2022
_chemical_formula_moiety 'C33 H50 B K Mo O9 Si, 2(C6 H6)'
_chemical_formula_sum 'C45 H62 B K Mo O9 Si'
_chemical_formula_weight 920.88
_chemical_name_common 'TMB-boratabenzene Mo(CO)3 complex'
_chemical_properties_physical Air-sensitive,Moisture-sensitive
_space_group_crystal_system triclinic
_space_group_IT_number 2
_space_group_name_Hall '-P 1'
_space_group_name_H-M_alt 'P -1'
_atom_sites_solution_hydrogens geom
_atom_sites_solution_primary direct
_audit_creation_method SHELXL-2013
_audit_update_record
;
2022-08-26 deposited with the CCDC.	2022-10-21 downloaded from the CCDC.
;
_cell_angle_alpha 73.6900(10)
_cell_angle_beta 81.3020(10)
_cell_angle_gamma 78.3010(10)
_cell_formula_units_Z 2
_cell_length_a 11.2735(3)
_cell_length_b 11.8132(4)
_cell_length_c 18.8859(6)
_cell_measurement_reflns_used 9911
_cell_measurement_temperature 150(2)
_cell_measurement_theta_max 30.49
_cell_measurement_theta_min 2.37
_cell_volume 2351.86(13)
_computing_cell_refinement 'Bruker SAINT'
_computing_data_collection 'Bruker APEX2'
_computing_data_reduction 'Bruker SAINT'
_computing_molecular_graphics 'Bruker SHELXTL'
_computing_publication_material 'Bruker SHELXTL'
_computing_structure_refinement 'SHELXL-2013 (Sheldrick, 2013)'
_computing_structure_solution 'SHELXS-97 (Sheldrick 2008)'
_diffrn_ambient_temperature 150(2)
_diffrn_measured_fraction_theta_full 0.999
_diffrn_measured_fraction_theta_max 0.999
_diffrn_measurement_device_type 'Bruker APEX-II CCD'
_diffrn_measurement_method '\f and \w scans'
_diffrn_radiation_type MoK\a
_diffrn_radiation_wavelength 0.71073
_diffrn_reflns_av_R_equivalents 0.0354
_diffrn_reflns_av_unetI/netI 0.0292
_diffrn_reflns_Laue_measured_fraction_full 0.999
_diffrn_reflns_Laue_measured_fraction_max 0.999
_diffrn_reflns_limit_h_max 14
_diffrn_reflns_limit_h_min -14
_diffrn_reflns_limit_k_max 15
_diffrn_reflns_limit_k_min -15
_diffrn_reflns_limit_l_max 24
_diffrn_reflns_limit_l_min -24
_diffrn_reflns_number 47893
_diffrn_reflns_point_group_measured_fraction_full 0.999
_diffrn_reflns_point_group_measured_fraction_max 0.999
_diffrn_reflns_theta_full 25.242
_diffrn_reflns_theta_max 27.102
_diffrn_reflns_theta_min 2.259
_exptl_absorpt_coefficient_mu 0.444
_exptl_absorpt_correction_T_max 1.0000
_exptl_absorpt_correction_T_min 0.9637
_exptl_absorpt_correction_type multi-scan
_exptl_absorpt_process_details SADABs
_exptl_crystal_colour yellow
_exptl_crystal_density_diffrn 1.300
_exptl_crystal_description block
_exptl_crystal_F_000 968
_exptl_crystal_recrystallization_method 'Vapour deposition'
_exptl_crystal_size_max 0.145
_exptl_crystal_size_mid 0.095
_exptl_crystal_size_min 0.066
_refine_diff_density_max 0.789
_refine_diff_density_min -0.630
_refine_diff_density_rms 0.125
_refine_ls_extinction_method none
_refine_ls_goodness_of_fit_ref 1.144
_refine_ls_hydrogen_treatment mixed
_refine_ls_matrix_type full
_refine_ls_number_parameters 497
_refine_ls_number_reflns 10366
_refine_ls_number_restraints 0
_refine_ls_restrained_S_all 1.144
_refine_ls_R_factor_all 0.0428
_refine_ls_R_factor_gt 0.0356
_refine_ls_shift/su_max 0.002
_refine_ls_shift/su_mean 0.000
_refine_ls_structure_factor_coef Fsqd
_refine_ls_weighting_details 'w=1/[\s^2^(Fo^2^)+(0.0494P)^2^+1.1470P] where P=(Fo^2^+2Fc^2^)/3'
_refine_ls_weighting_scheme calc
_refine_ls_wR_factor_gt 0.0925
_refine_ls_wR_factor_ref 0.0992
_reflns_Friedel_coverage 0.000
_reflns_number_gt 9214
_reflns_number_total 10366
_reflns_threshold_expression 'I > 2\s(I)'
_cod_data_source_file d2dt02795j2.cif
_cod_data_source_block CDM439_2
_cod_database_code 7711573
_shelx_space_group_comment
; 
The symmetry employed for this shelxl refinement is uniquely defined 
by the following loop, which should always be used as a source of 
symmetry information in preference to the above space-group names. 
They are only intended as comments. 
;
_shelxl_version_number 2013-3

loop_
_space_group_symop_operation_xyz
'x, y, z'
'-x, -y, -z'

loop_
_atom_site_label
_atom_site_type_symbol
_atom_site_fract_x
_atom_site_fract_y
_atom_site_fract_z
_atom_site_U_iso_or_equiv
_atom_site_adp_type
_atom_site_occupancy
_atom_site_site_symmetry_order
_atom_site_calc_flag
_atom_site_refinement_flags_posn
_atom_site_refinement_flags_adp
_atom_site_refinement_flags_occupancy
_atom_site_disorder_assembly
_atom_site_disorder_group
C40A C 0.2678(5) 0.1940(4) 0.08660(16) 0.0540(10) Uani 0.555(7) 1 d G . P A 1
H40A H 0.2658 0.1944 0.1370 0.065 Uiso 0.555(7) 1 calc R U P A 1
C41A C 0.3117(5) 0.2846(3) 0.0305(3) 0.0540(10) Uani 0.555(7) 1 d G . P A 1
H41A H 0.3397 0.3468 0.0425 0.065 Uiso 0.555(7) 1 calc R U P A 1
C42A C 0.3147(4) 0.2840(3) -0.0433(2) 0.0540(10) Uani 0.555(7) 1 d G . P A 1
H42A H 0.3448 0.3459 -0.0816 0.065 Uiso 0.555(7) 1 calc R U P A 1
C43A C 0.2738(5) 0.1928(5) -0.06090(16) 0.0540(10) Uani 0.555(7) 1 d G . P A 1
H43A H 0.2758 0.1925 -0.1113 0.065 Uiso 0.555(7) 1 calc R U P A 1
C44A C 0.2299(4) 0.1023(4) -0.0048(3) 0.0540(10) Uani 0.555(7) 1 d G . P A 1
H44A H 0.2019 0.0400 -0.0168 0.065 Uiso 0.555(7) 1 calc R U P A 1
C45A C 0.2269(5) 0.1029(3) 0.0690(2) 0.0540(10) Uani 0.555(7) 1 d G . P A 1
H45A H 0.1968 0.0410 0.1073 0.065 Uiso 0.555(7) 1 calc R U P A 1
C40B C 0.2984(5) 0.2542(5) 0.0626(3) 0.0487(12) Uani 0.445(7) 1 d G . P A 2
H40B H 0.3219 0.2870 0.0977 0.058 Uiso 0.445(7) 1 calc R U P A 2
C41B C 0.3253(5) 0.3031(4) -0.0128(4) 0.0487(12) Uani 0.445(7) 1 d G . P A 2
H41B H 0.3673 0.3694 -0.0292 0.058 Uiso 0.445(7) 1 calc R U P A 2
C42B C 0.2909(5) 0.2550(5) -0.06431(19) 0.0487(12) Uani 0.445(7) 1 d G . P A 2
H42B H 0.3093 0.2884 -0.1158 0.058 Uiso 0.445(7) 1 calc R U P A 2
C43B C 0.2295(5) 0.1580(6) -0.0404(3) 0.0487(12) Uani 0.445(7) 1 d G . P A 2
H43B H 0.2060 0.1251 -0.0756 0.058 Uiso 0.445(7) 1 calc R U P A 2
C44B C 0.2026(5) 0.1091(4) 0.0350(3) 0.0487(12) Uani 0.445(7) 1 d G . P A 2
H44B H 0.1606 0.0428 0.0514 0.058 Uiso 0.445(7) 1 calc R U P A 2
C45B C 0.2370(5) 0.1572(5) 0.08648(18) 0.0487(12) Uani 0.445(7) 1 d G . P A 2
H45B H 0.2186 0.1237 0.1380 0.058 Uiso 0.445(7) 1 calc R U P A 2
K1 K 0.72228(5) 0.83177(5) 0.32588(3) 0.02918(12) Uani 1 1 d . . . . .
B1 B 1.2976(2) 0.4321(2) 0.22231(13) 0.0204(5) Uani 1 1 d . . . . .
Mo1 Mo 1.07936(2) 0.49366(2) 0.26823(2) 0.01803(6) Uani 1 1 d . . . . .
O1 O 1.18378(16) 0.63255(16) 0.35562(10) 0.0339(4) Uani 1 1 d . . . . .
O2 O 0.89113(17) 0.40716(17) 0.40099(10) 0.0379(4) Uani 1 1 d . . . . .
O3 O 0.86668(16) 0.70699(16) 0.22945(10) 0.0351(4) Uani 1 1 d . . . . .
O4 O 0.93960(15) 0.79649(15) 0.38087(9) 0.0275(3) Uani 1 1 d . . . . .
O5 O 0.89509(16) 0.98165(15) 0.25087(10) 0.0330(4) Uani 1 1 d . . . . .
O6 O 0.67321(18) 1.00252(17) 0.19367(11) 0.0418(5) Uani 1 1 d . . . . .
O7 O 0.47932(17) 0.91077(17) 0.28950(12) 0.0420(5) Uani 1 1 d . . . . .
O8 O 0.53418(15) 0.71226(16) 0.41193(10) 0.0330(4) Uani 1 1 d . . . . .
O9 O 0.75262(15) 0.69260(15) 0.47129(9) 0.0288(4) Uani 1 1 d . . . . .
Si1 Si 1.25760(6) 0.65538(6) 0.09928(3) 0.02674(14) Uani 1 1 d . . . . .
C1 C 1.22139(19) 0.5070(2) 0.15873(12) 0.0217(4) Uani 1 1 d . . . . .
C2 C 1.1201(2) 0.4605(2) 0.14688(13) 0.0252(5) Uani 1 1 d . . . . .
C3 C 1.0783(2) 0.3576(2) 0.19671(13) 0.0258(5) Uani 1 1 d . . . . .
C4 C 1.1409(2) 0.2918(2) 0.26040(13) 0.0240(5) Uani 1 1 d . . . . .
C5 C 1.24691(19) 0.32466(19) 0.27505(12) 0.0211(4) Uani 1 1 d . . . . .
C6 C 1.0570(2) 0.5155(3) 0.07626(15) 0.0379(6) Uani 1 1 d . . . . .
H6A H 1.1027 0.5746 0.0422 0.040(8) Uiso 1 1 calc R . . . .
H6B H 0.9741 0.5547 0.0886 0.054(9) Uiso 1 1 calc R . . . .
H6C H 1.0535 0.4524 0.0526 0.043(8) Uiso 1 1 calc R . . . .
C7 C 0.9724(2) 0.3132(3) 0.17871(17) 0.0395(6) Uani 1 1 d . . . . .
H7A H 0.9403 0.3682 0.1338 0.059 Uiso 1 1 calc R U . . .
H7B H 0.9081 0.3095 0.2201 0.059 Uiso 1 1 calc R U . . .
H7C H 1.0000 0.2333 0.1706 0.059 Uiso 1 1 calc R U . . .
C8 C 1.0967(2) 0.1811(2) 0.31186(16) 0.0353(6) Uani 1 1 d . . . . .
H8A H 1.0231 0.1697 0.2949 0.053 Uiso 1 1 calc R U . . .
H8B H 1.0783 0.1913 0.3623 0.053 Uiso 1 1 calc R U . . .
H8C H 1.1602 0.1110 0.3116 0.053 Uiso 1 1 calc R U . . .
C9 C 1.3107(2) 0.2475(2) 0.34192(13) 0.0287(5) Uani 1 1 d . . . . .
H9A H 1.3820 0.2805 0.3454 0.043 Uiso 1 1 calc R U . . .
H9B H 1.3366 0.1657 0.3365 0.043 Uiso 1 1 calc R U . . .
H9C H 1.2545 0.2465 0.3870 0.043 Uiso 1 1 calc R U . . .
C10 C 1.42936(19) 0.45333(19) 0.23023(12) 0.0210(4) Uani 1 1 d . . . . .
C11 C 1.4604(2) 0.4937(2) 0.28667(13) 0.0266(5) Uani 1 1 d . . . . .
H11 H 1.3986 0.5125 0.3238 0.032 Uiso 1 1 calc R U . . .
C12 C 1.5792(2) 0.5071(2) 0.29014(14) 0.0292(5) Uani 1 1 d . . . . .
H12 H 1.5973 0.5356 0.3289 0.035 Uiso 1 1 calc R U . . .
C13 C 1.6705(2) 0.4790(2) 0.23734(14) 0.0313(5) Uani 1 1 d . . . . .
H13 H 1.7515 0.4886 0.2394 0.038 Uiso 1 1 calc R U . . .
C14 C 1.6434(2) 0.4367(2) 0.18111(14) 0.0310(5) Uani 1 1 d . . . . .
H14 H 1.7060 0.4162 0.1449 0.037 Uiso 1 1 calc R U . . .
C15 C 1.5240(2) 0.4245(2) 0.17798(13) 0.0250(5) Uani 1 1 d . . . . .
H15 H 1.5064 0.3958 0.1392 0.030 Uiso 1 1 calc R U . . .
C16 C 1.3423(3) 0.7280(2) 0.14714(16) 0.0409(6) Uani 1 1 d . . . . .
H16A H 1.3587 0.8047 0.1140 0.061 Uiso 1 1 calc R U . . .
H16B H 1.4194 0.6757 0.1601 0.061 Uiso 1 1 calc R U . . .
H16C H 1.2931 0.7417 0.1923 0.061 Uiso 1 1 calc R U . . .
C17 C 1.3537(3) 0.6355(3) 0.01203(15) 0.0424(7) Uani 1 1 d . . . . .
H17A H 1.3114 0.5978 -0.0145 0.064 Uiso 1 1 calc R U . . .
H17B H 1.4318 0.5845 0.0246 0.064 Uiso 1 1 calc R U . . .
H17C H 1.3683 0.7138 -0.0196 0.064 Uiso 1 1 calc R U . . .
C18 C 1.1195(3) 0.7720(3) 0.07224(17) 0.0442(7) Uani 1 1 d . . . . .
H18A H 1.0689 0.7415 0.0464 0.066 Uiso 1 1 calc R U . . .
H18B H 1.1456 0.8449 0.0394 0.066 Uiso 1 1 calc R U . . .
H18C H 1.0724 0.7904 0.1169 0.066 Uiso 1 1 calc R U . . .
C19 C 1.1420(2) 0.5819(2) 0.32333(12) 0.0233(4) Uani 1 1 d . . . . .
C20 C 0.9637(2) 0.4400(2) 0.35190(13) 0.0251(5) Uani 1 1 d . . . . .
C21 C 0.9492(2) 0.6285(2) 0.24182(13) 0.0251(5) Uani 1 1 d . . . . .
C22 C 1.0152(2) 0.8848(2) 0.35033(14) 0.0312(5) Uani 1 1 d . . . . .
H22A H 1.0994 0.8523 0.3635 0.037 Uiso 1 1 calc R U . . .
H22B H 0.9844 0.9555 0.3703 0.037 Uiso 1 1 calc R U . . .
C23 C 1.0135(2) 0.9197(2) 0.26792(14) 0.0327(5) Uani 1 1 d . . . . .
H23A H 1.0747 0.9719 0.2444 0.039 Uiso 1 1 calc R U . . .
H23B H 1.0336 0.8475 0.2488 0.039 Uiso 1 1 calc R U . . .
C24 C 0.8826(3) 1.0161(2) 0.17363(14) 0.0386(6) Uani 1 1 d . . . . .
H24A H 0.8969 0.9444 0.1542 0.046 Uiso 1 1 calc R U . . .
H24B H 0.9429 1.0676 0.1468 0.046 Uiso 1 1 calc R U . . .
C25 C 0.7566(3) 1.0829(3) 0.16231(16) 0.0442(7) Uani 1 1 d . . . . .
H25A H 0.7393 1.1496 0.1865 0.053 Uiso 1 1 calc R U . . .
H25B H 0.7484 1.1168 0.1087 0.053 Uiso 1 1 calc R U . . .
C26 C 0.5500(3) 1.0575(3) 0.1858(2) 0.0625(10) Uani 1 1 d . . . . .
H26A H 0.5400 1.0996 0.1332 0.075 Uiso 1 1 calc R U . . .
H26B H 0.5255 1.1168 0.2156 0.075 Uiso 1 1 calc R U . . .
C27 C 0.4720(3) 0.9616(4) 0.2120(2) 0.0675(11) Uani 1 1 d . . . . .
H27A H 0.3865 0.9963 0.2025 0.081 Uiso 1 1 calc R U . . .
H27B H 0.5009 0.8990 0.1849 0.081 Uiso 1 1 calc R U . . .
C28 C 0.4062(3) 0.8190(3) 0.31753(18) 0.0450(7) Uani 1 1 d . . . . .
H28A H 0.4359 0.7536 0.2927 0.054 Uiso 1 1 calc R U . . .
H28B H 0.3206 0.8520 0.3073 0.054 Uiso 1 1 calc R U . . .
C29 C 0.4129(2) 0.7718(3) 0.39864(18) 0.0434(7) Uani 1 1 d . . . . .
H29A H 0.3904 0.8384 0.4230 0.052 Uiso 1 1 calc R U . . .
H29B H 0.3551 0.7151 0.4197 0.052 Uiso 1 1 calc R U . . .
C30 C 0.5474(2) 0.6645(3) 0.48922(15) 0.0366(6) Uani 1 1 d . . . . .
H30A H 0.4915 0.6063 0.5116 0.044 Uiso 1 1 calc R U . . .
H30B H 0.5271 0.7296 0.5148 0.044 Uiso 1 1 calc R U . . .
C31 C 0.6760(2) 0.6042(2) 0.49764(15) 0.0358(6) Uani 1 1 d . . . . .
H31A H 0.6859 0.5634 0.5504 0.043 Uiso 1 1 calc R U . . .
H31B H 0.6983 0.5435 0.4688 0.043 Uiso 1 1 calc R U . . .
C32 C 0.8769(2) 0.6435(2) 0.48269(14) 0.0307(5) Uani 1 1 d . . . . .
H32A H 0.9077 0.5833 0.4539 0.037 Uiso 1 1 calc R U . . .
H32B H 0.8840 0.6035 0.5358 0.037 Uiso 1 1 calc R U . . .
C33 C 0.9502(2) 0.7429(2) 0.45786(13) 0.0288(5) Uani 1 1 d . . . . .
H33A H 0.9193 0.8032 0.4865 0.035 Uiso 1 1 calc R U . . .
H33B H 1.0366 0.7109 0.4662 0.035 Uiso 1 1 calc R U . . .
C34 C 0.6129(2) 1.0612(2) 0.40185(18) 0.0411(6) Uani 1 1 d . . . . .
H34 H 0.5484 1.0356 0.3867 0.049 Uiso 1 1 calc R U . . .
C35 C 0.6511(2) 1.1669(2) 0.36173(16) 0.0372(6) Uani 1 1 d . . . . .
H35 H 0.6132 1.2138 0.3188 0.045 Uiso 1 1 calc R U . . .
C36 C 0.7440(2) 1.2042(2) 0.38387(15) 0.0376(6) Uani 1 1 d . . . . .
H36 H 0.7703 1.2768 0.3561 0.045 Uiso 1 1 calc R U . . .
C37 C 0.7992(2) 1.1364(3) 0.44633(15) 0.0379(6) Uani 1 1 d . . . . .
H37 H 0.8629 1.1629 0.4617 0.045 Uiso 1 1 calc R U . . .
C38 C 0.7619(3) 1.0304(2) 0.48631(16) 0.0410(6) Uani 1 1 d . . . . .
H38 H 0.8003 0.9834 0.5290 0.049 Uiso 1 1 calc R U . . .
C39 C 0.6687(3) 0.9926(2) 0.46421(17) 0.0431(7) Uani 1 1 d . . . . .
H39 H 0.6428 0.9197 0.4917 0.052 Uiso 1 1 calc R U . . .

loop_
_atom_site_aniso_label
_atom_site_aniso_U_11
_atom_site_aniso_U_22
_atom_site_aniso_U_33
_atom_site_aniso_U_23
_atom_site_aniso_U_13
_atom_site_aniso_U_12
C40A 0.0688(19) 0.0500(16) 0.0438(16) -0.0082(11) -0.0039(13) -0.0182(13)
C41A 0.0688(19) 0.0500(16) 0.0438(16) -0.0082(11) -0.0039(13) -0.0182(13)
C42A 0.0688(19) 0.0500(16) 0.0438(16) -0.0082(11) -0.0039(13) -0.0182(13)
C43A 0.0688(19) 0.0500(16) 0.0438(16) -0.0082(11) -0.0039(13) -0.0182(13)
C44A 0.0688(19) 0.0500(16) 0.0438(16) -0.0082(11) -0.0039(13) -0.0182(13)
C45A 0.0688(19) 0.0500(16) 0.0438(16) -0.0082(11) -0.0039(13) -0.0182(13)
C40B 0.0532(19) 0.050(2) 0.047(2) -0.0169(14) -0.0051(14) -0.0127(15)
C41B 0.0532(19) 0.050(2) 0.047(2) -0.0169(14) -0.0051(14) -0.0127(15)
C42B 0.0532(19) 0.050(2) 0.047(2) -0.0169(14) -0.0051(14) -0.0127(15)
C43B 0.0532(19) 0.050(2) 0.047(2) -0.0169(14) -0.0051(14) -0.0127(15)
C44B 0.0532(19) 0.050(2) 0.047(2) -0.0169(14) -0.0051(14) -0.0127(15)
C45B 0.0532(19) 0.050(2) 0.047(2) -0.0169(14) -0.0051(14) -0.0127(15)
K1 0.0239(2) 0.0337(3) 0.0275(3) -0.0044(2) -0.0027(2) -0.0042(2)
B1 0.0174(11) 0.0247(12) 0.0201(11) -0.0085(10) -0.0019(9) -0.0024(9)
Mo1 0.01593(9) 0.02000(10) 0.01964(10) -0.00740(7) -0.00292(6) -0.00238(7)
O1 0.0285(9) 0.0389(10) 0.0427(10) -0.0228(8) -0.0088(8) -0.0038(8)
O2 0.0348(10) 0.0473(11) 0.0357(10) -0.0144(8) 0.0077(8) -0.0195(9)
O3 0.0299(9) 0.0326(9) 0.0421(10) -0.0126(8) -0.0104(8) 0.0055(8)
O4 0.0265(8) 0.0287(9) 0.0283(8) -0.0054(7) -0.0038(7) -0.0090(7)
O5 0.0358(9) 0.0306(9) 0.0300(9) -0.0061(7) 0.0010(7) -0.0052(7)
O6 0.0452(11) 0.0338(10) 0.0421(11) 0.0031(8) -0.0142(9) -0.0076(9)
O7 0.0330(10) 0.0404(11) 0.0540(12) -0.0086(9) -0.0159(9) -0.0058(8)
O8 0.0246(8) 0.0420(10) 0.0357(10) -0.0169(8) 0.0002(7) -0.0062(7)
O9 0.0287(8) 0.0287(9) 0.0286(9) -0.0033(7) -0.0036(7) -0.0092(7)
Si1 0.0300(3) 0.0270(3) 0.0204(3) -0.0027(2) -0.0035(3) -0.0026(3)
C1 0.0208(10) 0.0263(11) 0.0197(10) -0.0099(9) -0.0023(8) -0.0021(9)
C2 0.0227(11) 0.0310(12) 0.0250(11) -0.0137(9) -0.0064(9) 0.0007(9)
C3 0.0195(10) 0.0303(12) 0.0340(12) -0.0197(10) -0.0040(9) -0.0017(9)
C4 0.0204(10) 0.0212(11) 0.0321(12) -0.0105(9) 0.0004(9) -0.0042(9)
C5 0.0173(10) 0.0205(10) 0.0253(11) -0.0077(9) -0.0026(8) -0.0001(8)
C6 0.0346(14) 0.0504(16) 0.0323(14) -0.0136(12) -0.0189(11) 0.0003(12)
C7 0.0274(13) 0.0505(17) 0.0523(17) -0.0273(14) -0.0085(12) -0.0098(12)
C8 0.0275(12) 0.0271(13) 0.0515(16) -0.0086(11) -0.0004(11) -0.0095(10)
C9 0.0265(12) 0.0278(12) 0.0288(12) -0.0017(10) -0.0046(9) -0.0044(10)
C10 0.0194(10) 0.0198(10) 0.0227(11) -0.0020(8) -0.0038(8) -0.0040(8)
C11 0.0238(11) 0.0313(12) 0.0249(11) -0.0070(9) -0.0019(9) -0.0057(9)
C12 0.0285(12) 0.0306(13) 0.0319(12) -0.0084(10) -0.0099(10) -0.0075(10)
C13 0.0194(11) 0.0362(13) 0.0385(14) -0.0060(11) -0.0060(10) -0.0083(10)
C14 0.0197(11) 0.0405(14) 0.0311(13) -0.0088(11) 0.0009(9) -0.0047(10)
C15 0.0231(11) 0.0285(12) 0.0235(11) -0.0053(9) -0.0043(9) -0.0050(9)
C16 0.0566(18) 0.0288(13) 0.0383(15) -0.0013(11) -0.0106(13) -0.0159(13)
C17 0.0479(16) 0.0443(16) 0.0273(13) -0.0034(12) 0.0032(12) -0.0036(13)
C18 0.0430(16) 0.0337(14) 0.0458(16) -0.0007(12) -0.0046(13) 0.0027(12)
C19 0.0188(10) 0.0247(11) 0.0259(11) -0.0084(9) -0.0027(9) 0.0002(9)
C20 0.0253(11) 0.0247(11) 0.0300(12) -0.0121(9) -0.0066(9) -0.0048(9)
C21 0.0255(11) 0.0283(12) 0.0243(11) -0.0106(9) -0.0025(9) -0.0058(10)
C22 0.0287(12) 0.0306(13) 0.0382(14) -0.0117(11) -0.0007(10) -0.0119(10)
C23 0.0294(12) 0.0328(13) 0.0375(14) -0.0111(11) 0.0062(10) -0.0130(10)
C24 0.0517(17) 0.0327(14) 0.0285(13) -0.0036(11) 0.0024(12) -0.0114(12)
C25 0.0580(19) 0.0307(14) 0.0379(15) 0.0040(11) -0.0079(13) -0.0098(13)
C26 0.0499(19) 0.059(2) 0.065(2) 0.0151(17) -0.0297(17) -0.0042(16)
C27 0.052(2) 0.077(3) 0.068(2) 0.0107(19) -0.0374(18) -0.0177(19)
C28 0.0289(14) 0.0464(17) 0.064(2) -0.0142(15) -0.0176(13) -0.0071(12)
C29 0.0226(12) 0.0488(17) 0.0623(19) -0.0213(14) 0.0018(12) -0.0090(12)
C30 0.0356(14) 0.0430(15) 0.0349(14) -0.0131(12) 0.0069(11) -0.0186(12)
C31 0.0426(15) 0.0331(13) 0.0323(13) -0.0037(11) 0.0000(11) -0.0173(12)
C32 0.0346(13) 0.0284(12) 0.0283(12) -0.0051(10) -0.0078(10) -0.0031(10)
C33 0.0280(12) 0.0326(13) 0.0288(12) -0.0113(10) -0.0071(10) -0.0041(10)
C34 0.0308(13) 0.0371(15) 0.0611(19) -0.0237(14) -0.0023(13) -0.0047(11)
C35 0.0308(13) 0.0385(15) 0.0403(15) -0.0099(12) -0.0053(11) -0.0001(11)
C36 0.0343(14) 0.0350(14) 0.0411(15) -0.0052(12) -0.0005(11) -0.0094(11)
C37 0.0338(14) 0.0431(15) 0.0392(15) -0.0133(12) -0.0034(11) -0.0086(12)
C38 0.0454(16) 0.0347(14) 0.0360(14) -0.0077(11) -0.0029(12) 0.0059(12)
C39 0.0468(16) 0.0260(13) 0.0532(17) -0.0097(12) 0.0072(14) -0.0082(12)

loop_
_atom_type_symbol
_atom_type_description
_atom_type_scat_dispersion_real
_atom_type_scat_dispersion_imag
_atom_type_scat_source
C C 0.0033 0.0016 'International Tables Vol C Tables 4.2.6.8 and 6.1.1.4'
H H 0.0000 0.0000 'International Tables Vol C Tables 4.2.6.8 and 6.1.1.4'
B B 0.0013 0.0007 'International Tables Vol C Tables 4.2.6.8 and 6.1.1.4'
K K 0.2009 0.2494 'International Tables Vol C Tables 4.2.6.8 and 6.1.1.4'
Mo Mo -1.6832 0.6857 'International Tables Vol C Tables 4.2.6.8 and 6.1.1.4'
O O 0.0106 0.0060 'International Tables Vol C Tables 4.2.6.8 and 6.1.1.4'
Si Si 0.0817 0.0704 'International Tables Vol C Tables 4.2.6.8 and 6.1.1.4'

loop_
_geom_angle_atom_site_label_1
_geom_angle_atom_site_label_2
_geom_angle_atom_site_label_3
_geom_angle
_geom_angle_site_symmetry_1
_geom_angle_site_symmetry_3
_geom_angle_publ_flag
C41A C40A C45A 120.0 . . ?
C41A C40A H40A 120.0 . . ?
C45A C40A H40A 120.0 . . ?
C40A C41A C42A 120.0 . . ?
C40A C41A H41A 120.0 . . ?
C42A C41A H41A 120.0 . . ?
C41A C42A C43A 120.0 . . ?
C41A C42A H42A 120.0 . . ?
C43A C42A H42A 120.0 . . ?
C42A C43A C44A 120.0 . . ?
C42A C43A H43A 120.0 . . ?
C44A C43A H43A 120.0 . . ?
C43A C44A C45A 120.0 . . ?
C43A C44A H44A 120.0 . . ?
C45A C44A H44A 120.0 . . ?
C44A C45A C40A 120.0 . . ?
C44A C45A H45A 120.0 . . ?
C40A C45A H45A 120.0 . . ?
C41B C40B C45B 120.0 . . ?
C41B C40B H40B 120.0 . . ?
C45B C40B H40B 120.0 . . ?
C42B C41B C40B 120.0 . . ?
C42B C41B H41B 120.0 . . ?
C40B C41B H41B 120.0 . . ?
C41B C42B C43B 120.0 . . ?
C41B C42B H42B 120.0 . . ?
C43B C42B H42B 120.0 . . ?
C42B C43B C44B 120.0 . . ?
C42B C43B H43B 120.0 . . ?
C44B C43B H43B 120.0 . . ?
C45B C44B C43B 120.0 . . ?
C45B C44B H44B 120.0 . . ?
C43B C44B H44B 120.0 . . ?
C44B C45B C40B 120.0 . . ?
C44B C45B H45B 120.0 . . ?
C40B C45B H45B 120.0 . . ?
O4 K1 O6 120.83(6) . . ?
O4 K1 O3 80.83(5) . . ?
O6 K1 O3 82.27(6) . . ?
O4 K1 O9 60.09(5) . . ?
O6 K1 O9 169.74(6) . . ?
O3 K1 O9 107.70(5) . . ?
O4 K1 O8 119.42(5) . . ?
O6 K1 O8 119.39(6) . . ?
O3 K1 O8 113.35(6) . . ?
O9 K1 O8 59.51(5) . . ?
O4 K1 O7 165.78(6) . . ?
O6 K1 O7 60.03(6) . . ?
O3 K1 O7 112.83(6) . . ?
O9 K1 O7 116.25(6) . . ?
O8 K1 O7 60.05(6) . . ?
O4 K1 O5 61.01(5) . . ?
O6 K1 O5 59.92(5) . . ?
O3 K1 O5 75.85(5) . . ?
O9 K1 O5 119.28(5) . . ?
O8 K1 O5 170.79(5) . . ?
O7 K1 O5 116.98(6) . . ?
O4 K1 C34 91.58(6) . . ?
O6 K1 C34 83.74(7) . . ?
O3 K1 C34 157.66(7) . . ?
O9 K1 C34 86.03(7) . . ?
O8 K1 C34 88.71(6) . . ?
O7 K1 C34 74.28(7) . . ?
O5 K1 C34 82.08(6) . . ?
C5 B1 C1 116.78(19) . . ?
C5 B1 C10 119.58(19) . . ?
C1 B1 C10 123.34(19) . . ?
C5 B1 Mo1 69.55(12) . . ?
C1 B1 Mo1 67.96(11) . . ?
C10 B1 Mo1 138.98(15) . . ?
C20 Mo1 C21 83.50(10) . . ?
C20 Mo1 C19 90.95(9) . . ?
C21 Mo1 C19 89.13(9) . . ?
C20 Mo1 C3 101.07(9) . . ?
C21 Mo1 C3 108.63(9) . . ?
C19 Mo1 C3 159.42(8) . . ?
C20 Mo1 C4 89.03(9) . . ?
C21 Mo1 C4 140.30(8) . . ?
C19 Mo1 C4 130.06(9) . . ?
C3 Mo1 C4 35.09(8) . . ?
C20 Mo1 C2 132.53(9) . . ?
C21 Mo1 C2 94.76(9) . . ?
C19 Mo1 C2 136.51(9) . . ?
C3 Mo1 C2 34.88(8) . . ?
C4 Mo1 C2 62.75(8) . . ?
C20 Mo1 C1 163.96(8) . . ?
C21 Mo1 C1 104.97(9) . . ?
C19 Mo1 C1 102.61(8) . . ?
C3 Mo1 C1 63.50(8) . . ?
C4 Mo1 C1 75.73(8) . . ?
C2 Mo1 C1 34.77(7) . . ?
C20 Mo1 C5 104.57(9) . . ?
C21 Mo1 C5 168.43(8) . . ?
C19 Mo1 C5 98.87(8) . . ?
C3 Mo1 C5 62.11(7) . . ?
C4 Mo1 C5 34.07(7) . . ?
C2 Mo1 C5 73.68(7) . . ?
C1 Mo1 C5 65.24(7) . . ?
C20 Mo1 B1 138.59(9) . . ?
C21 Mo1 B1 137.65(9) . . ?
C19 Mo1 B1 86.25(8) . . ?
C3 Mo1 B1 73.67(8) . . ?
C4 Mo1 B1 62.75(8) . . ?
C2 Mo1 B1 62.36(8) . . ?
C1 Mo1 B1 36.40(7) . . ?
C5 Mo1 B1 35.92(8) . . ?
C21 O3 K1 128.86(16) . . ?
C22 O4 C33 112.52(18) . . ?
C22 O4 K1 117.67(14) . . ?
C33 O4 K1 120.14(13) . . ?
C24 O5 C23 113.0(2) . . ?
C24 O5 K1 109.30(15) . . ?
C23 O5 K1 108.73(13) . . ?
C25 O6 C26 113.1(2) . . ?
C25 O6 K1 117.85(16) . . ?
C26 O6 K1 117.21(18) . . ?
C27 O7 C28 111.0(2) . . ?
C27 O7 K1 112.70(19) . . ?
C28 O7 K1 112.43(15) . . ?
C30 O8 C29 112.1(2) . . ?
C30 O8 K1 116.21(14) . . ?
C29 O8 K1 115.67(16) . . ?
C31 O9 C32 111.91(19) . . ?
C31 O9 K1 114.14(14) . . ?
C32 O9 K1 112.96(13) . . ?
C16 Si1 C17 107.59(14) . . ?
C16 Si1 C1 112.67(11) . . ?
C17 Si1 C1 110.27(12) . . ?
C16 Si1 C18 103.60(14) . . ?
C17 Si1 C18 107.98(13) . . ?
C1 Si1 C18 114.30(12) . . ?
C2 C1 B1 117.5(2) . . ?
C2 C1 Si1 120.87(17) . . ?
B1 C1 Si1 121.62(16) . . ?
C2 C1 Mo1 72.18(12) . . ?
B1 C1 Mo1 75.64(12) . . ?
Si1 C1 Mo1 121.53(10) . . ?
C3 C2 C1 122.9(2) . . ?
C3 C2 C6 116.6(2) . . ?
C1 C2 C6 120.3(2) . . ?
C3 C2 Mo1 71.85(13) . . ?
C1 C2 Mo1 73.05(12) . . ?
C6 C2 Mo1 132.77(17) . . ?
C2 C3 C4 120.6(2) . . ?
C2 C3 C7 119.2(2) . . ?
C4 C3 C7 120.0(2) . . ?
C2 C3 Mo1 73.28(12) . . ?
C4 C3 Mo1 72.84(12) . . ?
C7 C3 Mo1 129.82(16) . . ?
C5 C4 C3 121.4(2) . . ?
C5 C4 C8 118.7(2) . . ?
C3 C4 C8 119.9(2) . . ?
C5 C4 Mo1 75.23(12) . . ?
C3 C4 Mo1 72.06(12) . . ?
C8 C4 Mo1 127.43(16) . . ?
C4 C5 C9 118.2(2) . . ?
C4 C5 B1 120.1(2) . . ?
C9 C5 B1 121.66(19) . . ?
C4 C5 Mo1 70.70(12) . . ?
C9 C5 Mo1 129.00(15) . . ?
B1 C5 Mo1 74.53(12) . . ?
C2 C6 H6A 109.5 . . ?
C2 C6 H6B 109.5 . . ?
H6A C6 H6B 109.5 . . ?
C2 C6 H6C 109.5 . . ?
H6A C6 H6C 109.5 . . ?
H6B C6 H6C 109.5 . . ?
C3 C7 H7A 109.5 . . ?
C3 C7 H7B 109.5 . . ?
H7A C7 H7B 109.5 . . ?
C3 C7 H7C 109.5 . . ?
H7A C7 H7C 109.5 . . ?
H7B C7 H7C 109.5 . . ?
C4 C8 H8A 109.5 . . ?
C4 C8 H8B 109.5 . . ?
H8A C8 H8B 109.5 . . ?
C4 C8 H8C 109.5 . . ?
H8A C8 H8C 109.5 . . ?
H8B C8 H8C 109.5 . . ?
C5 C9 H9A 109.5 . . ?
C5 C9 H9B 109.5 . . ?
H9A C9 H9B 109.5 . . ?
C5 C9 H9C 109.5 . . ?
H9A C9 H9C 109.5 . . ?
H9B C9 H9C 109.5 . . ?
C15 C10 C11 116.7(2) . . ?
C15 C10 B1 117.37(19) . . ?
C11 C10 B1 125.9(2) . . ?
C12 C11 C10 122.0(2) . . ?
C12 C11 H11 119.0 . . ?
C10 C11 H11 119.0 . . ?
C13 C12 C11 120.0(2) . . ?
C13 C12 H12 120.0 . . ?
C11 C12 H12 120.0 . . ?
C12 C13 C14 119.6(2) . . ?
C12 C13 H13 120.2 . . ?
C14 C13 H13 120.2 . . ?
C13 C14 C15 119.8(2) . . ?
C13 C14 H14 120.1 . . ?
C15 C14 H14 120.1 . . ?
C14 C15 C10 121.9(2) . . ?
C14 C15 H15 119.0 . . ?
C10 C15 H15 119.0 . . ?
Si1 C16 H16A 109.5 . . ?
Si1 C16 H16B 109.5 . . ?
H16A C16 H16B 109.5 . . ?
Si1 C16 H16C 109.5 . . ?
H16A C16 H16C 109.5 . . ?
H16B C16 H16C 109.5 . . ?
Si1 C17 H17A 109.5 . . ?
Si1 C17 H17B 109.5 . . ?
H17A C17 H17B 109.5 . . ?
Si1 C17 H17C 109.5 . . ?
H17A C17 H17C 109.5 . . ?
H17B C17 H17C 109.5 . . ?
Si1 C18 H18A 109.5 . . ?
Si1 C18 H18B 109.5 . . ?
H18A C18 H18B 109.5 . . ?
Si1 C18 H18C 109.5 . . ?
H18A C18 H18C 109.5 . . ?
H18B C18 H18C 109.5 . . ?
O1 C19 Mo1 177.49(19) . . ?
O2 C20 Mo1 177.7(2) . . ?
O3 C21 Mo1 176.2(2) . . ?
O4 C22 C23 108.00(19) . . ?
O4 C22 H22A 110.1 . . ?
C23 C22 H22A 110.1 . . ?
O4 C22 H22B 110.1 . . ?
C23 C22 H22B 110.1 . . ?
H22A C22 H22B 108.4 . . ?
O5 C23 C22 108.4(2) . . ?
O5 C23 H23A 110.0 . . ?
C22 C23 H23A 110.0 . . ?
O5 C23 H23B 110.0 . . ?
C22 C23 H23B 110.0 . . ?
H23A C23 H23B 108.4 . . ?
O5 C24 C25 108.2(2) . . ?
O5 C24 H24A 110.0 . . ?
C25 C24 H24A 110.0 . . ?
O5 C24 H24B 110.0 . . ?
C25 C24 H24B 110.0 . . ?
H24A C24 H24B 108.4 . . ?
O6 C25 C24 108.6(2) . . ?
O6 C25 H25A 110.0 . . ?
C24 C25 H25A 110.0 . . ?
O6 C25 H25B 110.0 . . ?
C24 C25 H25B 110.0 . . ?
H25A C25 H25B 108.4 . . ?
O6 C26 C27 108.2(3) . . ?
O6 C26 H26A 110.0 . . ?
C27 C26 H26A 110.0 . . ?
O6 C26 H26B 110.0 . . ?
C27 C26 H26B 110.0 . . ?
H26A C26 H26B 108.4 . . ?
O7 C27 C26 108.6(3) . . ?
O7 C27 H27A 110.0 . . ?
C26 C27 H27A 110.0 . . ?
O7 C27 H27B 110.0 . . ?
C26 C27 H27B 110.0 . . ?
H27A C27 H27B 108.3 . . ?
O7 C28 C29 109.1(2) . . ?
O7 C28 H28A 109.9 . . ?
C29 C28 H28A 109.9 . . ?
O7 C28 H28B 109.9 . . ?
C29 C28 H28B 109.9 . . ?
H28A C28 H28B 108.3 . . ?
O8 C29 C28 109.1(2) . . ?
O8 C29 H29A 109.9 . . ?
C28 C29 H29A 109.9 . . ?
O8 C29 H29B 109.9 . . ?
C28 C29 H29B 109.9 . . ?
H29A C29 H29B 108.3 . . ?
O8 C30 C31 108.3(2) . . ?
O8 C30 H30A 110.0 . . ?
C31 C30 H30A 110.0 . . ?
O8 C30 H30B 110.0 . . ?
C31 C30 H30B 110.0 . . ?
H30A C30 H30B 108.4 . . ?
O9 C31 C30 108.4(2) . . ?
O9 C31 H31A 110.0 . . ?
C30 C31 H31A 110.0 . . ?
O9 C31 H31B 110.0 . . ?
C30 C31 H31B 110.0 . . ?
H31A C31 H31B 108.4 . . ?
O9 C32 C33 108.70(19) . . ?
O9 C32 H32A 109.9 . . ?
C33 C32 H32A 109.9 . . ?
O9 C32 H32B 109.9 . . ?
C33 C32 H32B 109.9 . . ?
H32A C32 H32B 108.3 . . ?
O4 C33 C32 108.22(18) . . ?
O4 C33 H33A 110.1 . . ?
C32 C33 H33A 110.1 . . ?
O4 C33 H33B 110.1 . . ?
C32 C33 H33B 110.1 . . ?
H33A C33 H33B 108.4 . . ?
C35 C34 C39 119.9(3) . . ?
C35 C34 K1 113.59(19) . . ?
C39 C34 K1 86.95(17) . . ?
C35 C34 H34 120.0 . . ?
C39 C34 H34 120.0 . . ?
K1 C34 H34 69.7 . . ?
C36 C35 C34 120.0(3) . . ?
C36 C35 H35 120.0 . . ?
C34 C35 H35 120.0 . . ?
C35 C36 C37 120.3(3) . . ?
C35 C36 H36 119.9 . . ?
C37 C36 H36 119.9 . . ?
C38 C37 C36 120.0(3) . . ?
C38 C37 H37 120.0 . . ?
C36 C37 H37 120.0 . . ?
C37 C38 C39 119.9(3) . . ?
C37 C38 H38 120.0 . . ?
C39 C38 H38 120.0 . . ?
C38 C39 C34 120.0(3) . . ?
C38 C39 H39 120.0 . . ?
C34 C39 H39 120.0 . . ?

loop_
_geom_bond_atom_site_label_1
_geom_bond_atom_site_label_2
_geom_bond_distance
_geom_bond_site_symmetry_2
_geom_bond_publ_flag
C40A C41A 1.3900 . ?
C40A C45A 1.3900 . ?
C40A H40A 0.9500 . ?
C41A C42A 1.3900 . ?
C41A H41A 0.9500 . ?
C42A C43A 1.3900 . ?
C42A H42A 0.9500 . ?
C43A C44A 1.3900 . ?
C43A H43A 0.9500 . ?
C44A C45A 1.3900 . ?
C44A H44A 0.9500 . ?
C45A H45A 0.9500 . ?
C40B C41B 1.3900 . ?
C40B C45B 1.3900 . ?
C40B H40B 0.9500 . ?
C41B C42B 1.3900 . ?
C41B H41B 0.9500 . ?
C42B C43B 1.3900 . ?
C42B H42B 0.9500 . ?
C43B C44B 1.3900 . ?
C43B H43B 0.9500 . ?
C44B C45B 1.3900 . ?
C44B H44B 0.9500 . ?
C45B H45B 0.9500 . ?
K1 O4 2.7142(17) . ?
K1 O6 2.7831(19) . ?
K1 O3 2.7887(18) . ?
K1 O9 2.8075(17) . ?
K1 O8 2.8310(18) . ?
K1 O7 2.8315(19) . ?
K1 O5 2.8447(18) . ?
K1 C34 3.350(3) . ?
B1 C5 1.530(3) . ?
B1 C1 1.539(3) . ?
B1 C10 1.591(3) . ?
B1 Mo1 2.513(2) . ?
Mo1 C20 1.936(2) . ?
Mo1 C21 1.941(2) . ?
Mo1 C19 1.949(2) . ?
Mo1 C3 2.375(2) . ?
Mo1 C4 2.385(2) . ?
Mo1 C2 2.393(2) . ?
Mo1 C1 2.405(2) . ?
Mo1 C5 2.443(2) . ?
O1 C19 1.165(3) . ?
O2 C20 1.173(3) . ?
O3 C21 1.172(3) . ?
O4 C22 1.422(3) . ?
O4 C33 1.426(3) . ?
O5 C24 1.421(3) . ?
O5 C23 1.422(3) . ?
O6 C25 1.419(3) . ?
O6 C26 1.420(4) . ?
O7 C27 1.426(4) . ?
O7 C28 1.430(3) . ?
O8 C30 1.428(3) . ?
O8 C29 1.429(3) . ?
O9 C31 1.424(3) . ?
O9 C32 1.427(3) . ?
Si1 C16 1.869(3) . ?
Si1 C17 1.876(3) . ?
Si1 C1 1.883(2) . ?
Si1 C18 1.886(3) . ?
C1 C2 1.434(3) . ?
C2 C3 1.429(3) . ?
C2 C6 1.523(3) . ?
C3 C4 1.435(3) . ?
C3 C7 1.515(3) . ?
C4 C5 1.415(3) . ?
C4 C8 1.518(3) . ?
C5 C9 1.518(3) . ?
C6 H6A 0.9800 . ?
C6 H6B 0.9800 . ?
C6 H6C 0.9800 . ?
C7 H7A 0.9800 . ?
C7 H7B 0.9800 . ?
C7 H7C 0.9800 . ?
C8 H8A 0.9800 . ?
C8 H8B 0.9800 . ?
C8 H8C 0.9800 . ?
C9 H9A 0.9800 . ?
C9 H9B 0.9800 . ?
C9 H9C 0.9800 . ?
C10 C15 1.396(3) . ?
C10 C11 1.397(3) . ?
C11 C12 1.394(3) . ?
C11 H11 0.9500 . ?
C12 C13 1.379(4) . ?
C12 H12 0.9500 . ?
C13 C14 1.389(4) . ?
C13 H13 0.9500 . ?
C14 C15 1.394(3) . ?
C14 H14 0.9500 . ?
C15 H15 0.9500 . ?
C16 H16A 0.9800 . ?
C16 H16B 0.9800 . ?
C16 H16C 0.9800 . ?
C17 H17A 0.9800 . ?
C17 H17B 0.9800 . ?
C17 H17C 0.9800 . ?
C18 H18A 0.9800 . ?
C18 H18B 0.9800 . ?
C18 H18C 0.9800 . ?
C22 C23 1.496(4) . ?
C22 H22A 0.9900 . ?
C22 H22B 0.9900 . ?
C23 H23A 0.9900 . ?
C23 H23B 0.9900 . ?
C24 C25 1.492(4) . ?
C24 H24A 0.9900 . ?
C24 H24B 0.9900 . ?
C25 H25A 0.9900 . ?
C25 H25B 0.9900 . ?
C26 C27 1.503(5) . ?
C26 H26A 0.9900 . ?
C26 H26B 0.9900 . ?
C27 H27A 0.9900 . ?
C27 H27B 0.9900 . ?
C28 C29 1.484(4) . ?
C28 H28A 0.9900 . ?
C28 H28B 0.9900 . ?
C29 H29A 0.9900 . ?
C29 H29B 0.9900 . ?
C30 C31 1.491(4) . ?
C30 H30A 0.9900 . ?
C30 H30B 0.9900 . ?
C31 H31A 0.9900 . ?
C31 H31B 0.9900 . ?
C32 C33 1.499(3) . ?
C32 H32A 0.9900 . ?
C32 H32B 0.9900 . ?
C33 H33A 0.9900 . ?
C33 H33B 0.9900 . ?
C34 C35 1.381(4) . ?
C34 C39 1.386(4) . ?
C34 H34 0.9500 . ?
C35 C36 1.374(4) . ?
C35 H35 0.9500 . ?
C36 C37 1.382(4) . ?
C36 H36 0.9500 . ?
C37 C38 1.380(4) . ?
C37 H37 0.9500 . ?
C38 C39 1.380(4) . ?
C38 H38 0.9500 . ?
C39 H39 0.9500 . ?

loop_
_geom_torsion_atom_site_label_1
_geom_torsion_atom_site_label_2
_geom_torsion_atom_site_label_3
_geom_torsion_atom_site_label_4
_geom_torsion
_geom_torsion_site_symmetry_1
_geom_torsion_site_symmetry_2
_geom_torsion_site_symmetry_3
_geom_torsion_site_symmetry_4
_geom_torsion_publ_flag
C45A C40A C41A C42A 0.0 . . . . ?
C40A C41A C42A C43A 0.0 . . . . ?
C41A C42A C43A C44A 0.0 . . . . ?
C42A C43A C44A C45A 0.0 . . . . ?
C43A C44A C45A C40A 0.0 . . . . ?
C41A C40A C45A C44A 0.0 . . . . ?
C45B C40B C41B C42B 0.0 . . . . ?
C40B C41B C42B C43B 0.0 . . . . ?
C41B C42B C43B C44B 0.0 . . . . ?
C42B C43B C44B C45B 0.0 . . . . ?
C43B C44B C45B C40B 0.0 . . . . ?
C41B C40B C45B C44B 0.0 . . . . ?
C5 B1 C1 C2 -9.5(3) . . . . ?
C10 B1 C1 C2 164.2(2) . . . . ?
Mo1 B1 C1 C2 -60.70(17) . . . . ?
C5 B1 C1 Si1 169.65(15) . . . . ?
C10 B1 C1 Si1 -16.6(3) . . . . ?
Mo1 B1 C1 Si1 118.44(15) . . . . ?
C5 B1 C1 Mo1 51.21(17) . . . . ?
C10 B1 C1 Mo1 -135.1(2) . . . . ?
C16 Si1 C1 C2 154.78(19) . . . . ?
C17 Si1 C1 C2 -85.0(2) . . . . ?
C18 Si1 C1 C2 36.9(2) . . . . ?
C16 Si1 C1 B1 -24.3(2) . . . . ?
C17 Si1 C1 B1 95.9(2) . . . . ?
C18 Si1 C1 B1 -142.24(19) . . . . ?
C16 Si1 C1 Mo1 67.74(16) . . . . ?
C17 Si1 C1 Mo1 -172.04(13) . . . . ?
C18 Si1 C1 Mo1 -50.18(17) . . . . ?
B1 C1 C2 C3 8.4(3) . . . . ?
Si1 C1 C2 C3 -170.75(17) . . . . ?
Mo1 C1 C2 C3 -54.2(2) . . . . ?
B1 C1 C2 C6 -167.4(2) . . . . ?
Si1 C1 C2 C6 13.5(3) . . . . ?
Mo1 C1 C2 C6 130.1(2) . . . . ?
B1 C1 C2 Mo1 62.54(17) . . . . ?
Si1 C1 C2 Mo1 -116.60(15) . . . . ?
C1 C2 C3 C4 -2.9(3) . . . . ?
C6 C2 C3 C4 173.0(2) . . . . ?
Mo1 C2 C3 C4 -57.62(19) . . . . ?
C1 C2 C3 C7 -178.6(2) . . . . ?
C6 C2 C3 C7 -2.7(3) . . . . ?
Mo1 C2 C3 C7 126.7(2) . . . . ?
C1 C2 C3 Mo1 54.7(2) . . . . ?
C6 C2 C3 Mo1 -129.4(2) . . . . ?
C2 C3 C4 C5 -1.4(3) . . . . ?
C7 C3 C4 C5 174.2(2) . . . . ?
Mo1 C3 C4 C5 -59.22(19) . . . . ?
C2 C3 C4 C8 -178.8(2) . . . . ?
C7 C3 C4 C8 -3.1(3) . . . . ?
Mo1 C3 C4 C8 123.4(2) . . . . ?
C2 C3 C4 Mo1 57.83(19) . . . . ?
C7 C3 C4 Mo1 -126.6(2) . . . . ?
C3 C4 C5 C9 -177.6(2) . . . . ?
C8 C4 C5 C9 -0.2(3) . . . . ?
Mo1 C4 C5 C9 124.67(19) . . . . ?
C3 C4 C5 B1 -0.3(3) . . . . ?
C8 C4 C5 B1 177.1(2) . . . . ?
Mo1 C4 C5 B1 -58.02(18) . . . . ?
C3 C4 C5 Mo1 57.70(19) . . . . ?
C8 C4 C5 Mo1 -124.9(2) . . . . ?
C1 B1 C5 C4 5.7(3) . . . . ?
C10 B1 C5 C4 -168.3(2) . . . . ?
Mo1 B1 C5 C4 56.17(18) . . . . ?
C1 B1 C5 C9 -177.1(2) . . . . ?
C10 B1 C5 C9 9.0(3) . . . . ?
Mo1 B1 C5 C9 -126.6(2) . . . . ?
C1 B1 C5 Mo1 -50.45(17) . . . . ?
C10 B1 C5 Mo1 135.58(19) . . . . ?
C5 B1 C10 C15 104.3(2) . . . . ?
C1 B1 C10 C15 -69.2(3) . . . . ?
Mo1 B1 C10 C15 -163.35(19) . . . . ?
C5 B1 C10 C11 -72.8(3) . . . . ?
C1 B1 C10 C11 113.6(3) . . . . ?
Mo1 B1 C10 C11 19.5(4) . . . . ?
C15 C10 C11 C12 1.3(3) . . . . ?
B1 C10 C11 C12 178.5(2) . . . . ?
C10 C11 C12 C13 -0.7(4) . . . . ?
C11 C12 C13 C14 -0.4(4) . . . . ?
C12 C13 C14 C15 0.8(4) . . . . ?
C13 C14 C15 C10 -0.2(4) . . . . ?
C11 C10 C15 C14 -0.8(3) . . . . ?
B1 C10 C15 C14 -178.2(2) . . . . ?
C33 O4 C22 C23 170.47(19) . . . . ?
K1 O4 C22 C23 -43.3(2) . . . . ?
C24 O5 C23 C22 -178.35(19) . . . . ?
K1 O5 C23 C22 -56.8(2) . . . . ?
O4 C22 C23 O5 68.1(2) . . . . ?
C23 O5 C24 C25 -178.5(2) . . . . ?
K1 O5 C24 C25 60.3(2) . . . . ?
C26 O6 C25 C24 -180.0(3) . . . . ?
K1 O6 C25 C24 38.1(3) . . . . ?
O5 C24 C25 O6 -66.7(3) . . . . ?
C25 O6 C26 C27 172.9(3) . . . . ?
K1 O6 C26 C27 -44.9(4) . . . . ?
C28 O7 C27 C26 179.8(3) . . . . ?
K1 O7 C27 C26 -53.1(4) . . . . ?
O6 C26 C27 O7 65.3(4) . . . . ?
C27 O7 C28 C29 -178.0(3) . . . . ?
K1 O7 C28 C29 54.8(3) . . . . ?
C30 O8 C29 C28 179.9(2) . . . . ?
K1 O8 C29 C28 43.5(3) . . . . ?
O7 C28 C29 O8 -66.2(3) . . . . ?
C29 O8 C30 C31 179.9(2) . . . . ?
K1 O8 C30 C31 -44.0(2) . . . . ?
C32 O9 C31 C30 175.5(2) . . . . ?
K1 O9 C31 C30 -54.6(2) . . . . ?
O8 C30 C31 O9 65.2(3) . . . . ?
C31 O9 C32 C33 -176.63(19) . . . . ?
K1 O9 C32 C33 52.9(2) . . . . ?
C22 O4 C33 C32 -174.5(2) . . . . ?
K1 O4 C33 C32 40.2(2) . . . . ?
O9 C32 C33 O4 -60.8(2) . . . . ?
C39 C34 C35 C36 -0.3(4) . . . . ?
K1 C34 C35 C36 -100.9(3) . . . . ?
C34 C35 C36 C37 -0.2(4) . . . . ?
C35 C36 C37 C38 0.6(4) . . . . ?
C36 C37 C38 C39 -0.5(4) . . . . ?
C37 C38 C39 C34 0.1(4) . . . . ?
C35 C34 C39 C38 0.4(4) . . . . ?
K1 C34 C39 C38 115.9(3) . . . . ?
